data_4500756
loop_
_publ_author_name
'Han, Yi'
'Zhang, Zhenhua'
'Liu, Yanyan'
'Niu, Yunyin'
'Ding, Degang'
'Wu, Benlai'
'Hou, Hongwei'
'Fan, Yaoting'

_publ_section_title
;
 External Template-Assisted Self-Assembly:Design and Synthesis of
 4,4&#x2032;-bipy-Based Mo(W)/Cu/S Heterothiometallic Polymeric Clusters
 Directed by 1,1&#x2032;-Bis(pyridinium)methylene Cation
;
_journal_issue 8
_journal_name_full 'Crystal Growth &amp; Design'
_journal_page_first 3448
_journal_paper_doi 10.1021/cg200250m
_journal_volume 11
_journal_year 2011
_chemical_formula_sum 'C20 H16 Cl Cu3 N4 O S3 W'
_chemical_formula_weight 834.47
_chemical_name_systematic
; 
 ? 
;
_space_group_IT_number 70
_symmetry_cell_setting orthorhombic
_symmetry_space_group_name_Hall '-F 2uv 2vw'
_symmetry_space_group_name_H-M 'F d d d :2'
_atom_sites_solution_hydrogens geom
_atom_sites_solution_primary direct
_atom_sites_solution_secondary difmap
_audit_creation_method SHELXL-97
_cell_angle_alpha 90.00
_cell_angle_beta 90.00
_cell_angle_gamma 90.00
_cell_formula_units_Z 32
_cell_length_a 25.569(4)
_cell_length_b 29.638(4)
_cell_length_c 58.594(9)
_cell_measurement_reflns_used 9987
_cell_measurement_temperature 296(2)
_cell_measurement_theta_max 20.72
_cell_measurement_theta_min 2.44
_cell_volume 44403(11)
_computing_cell_refinement 'Bruker SMART'
_computing_data_collection 'Bruker SMART'
_computing_data_reduction 'Bruker SMART'
_computing_molecular_graphics 'Bruker SHELXTL'
_computing_publication_material 'Bruker SHELXTL'
_computing_structure_refinement 'SHELXL-97 (Sheldrick, 1997)'
_computing_structure_solution 'SHELXS-97 (Sheldrick, 1990)'
_diffrn_ambient_temperature 296(2)
_diffrn_measured_fraction_theta_full 0.999
_diffrn_measured_fraction_theta_max 0.999
_diffrn_measurement_device_type 'CCD area detector'
_diffrn_measurement_method 'phi and omega scans'
_diffrn_radiation_monochromator graphite
_diffrn_radiation_source 'fine-focus sealed tube'
_diffrn_radiation_type MoK\a
_diffrn_radiation_wavelength 0.71073
_diffrn_reflns_av_R_equivalents 0.0614
_diffrn_reflns_av_sigmaI/netI 0.0449
_diffrn_reflns_limit_h_max 30
_diffrn_reflns_limit_h_min -30
_diffrn_reflns_limit_k_max 35
_diffrn_reflns_limit_k_min -35
_diffrn_reflns_limit_l_max 70
_diffrn_reflns_limit_l_min -70
_diffrn_reflns_number 82768
_diffrn_reflns_theta_full 25.50
_diffrn_reflns_theta_max 25.50
_diffrn_reflns_theta_min 2.44
_diffrn_standards_decay_% 0
_diffrn_standards_interval_count 0
_diffrn_standards_interval_time 0
_diffrn_standards_number 0
_exptl_absorpt_coefficient_mu 3.370
_exptl_absorpt_correction_T_max 0.3251
_exptl_absorpt_correction_T_min 0.2836
_exptl_absorpt_correction_type multi-scan
_exptl_absorpt_process_details sadabs
_exptl_crystal_colour red
_exptl_crystal_density_diffrn 0.999
_exptl_crystal_density_method 'not measured'
_exptl_crystal_description block
_exptl_crystal_F_000 12736
_exptl_crystal_size_max 0.50
_exptl_crystal_size_mid 0.50
_exptl_crystal_size_min 0.43
_platon_squeeze_details
;
;
_refine_diff_density_max 1.158
_refine_diff_density_min -0.635
_refine_diff_density_rms 0.097
_refine_ls_extinction_method none
_refine_ls_goodness_of_fit_ref 1.011
_refine_ls_hydrogen_treatment constr
_refine_ls_matrix_type full
_refine_ls_number_parameters 298
_refine_ls_number_reflns 10347
_refine_ls_number_restraints 99
_refine_ls_restrained_S_all 1.007
_refine_ls_R_factor_all 0.0945
_refine_ls_R_factor_gt 0.0526
_refine_ls_shift/su_max 0.002
_refine_ls_shift/su_mean 0.000
_refine_ls_structure_factor_coef Fsqd
_refine_ls_weighting_details 'calc w=1/[\s^2^(Fo^2^)+(0.0251P)^2^+744.8477P] where P=(Fo^2^+2Fc^2^)/3'
_refine_ls_weighting_scheme calc
_refine_ls_wR_factor_gt 0.1172
_refine_ls_wR_factor_ref 0.1253
_reflns_number_gt 5834
_reflns_number_total 10347
_reflns_threshold_expression >2sigma(I)
_cod_data_source_file cg200250m_si_002.cif
_cod_data_source_block 2
_cod_depositor_comments
;
The following automatic conversions were performed:

'_symmetry_cell_setting' value 'Orthorhombic' changed to
'orthorhombic' according to
/home/saulius/struct/CIF-dictionaries/cif_core.dic dictionary named
'cif_core.dic' version 2.4.1 from 2010-06-29.

Automatic conversion script
Id: cif_fix_values 1715 2011-07-08 13:25:40Z adriana 
;
_cod_original_cell_volume 44404(11)
_cod_original_sg_symbol_H-M Fddd
_cod_database_code 4500756

loop_
_symmetry_equiv_pos_as_xyz
'x, y, z'
'-x+3/4, -y+3/4, z'
'-x+3/4, y, -z+3/4'
'x, -y+3/4, -z+3/4'
'x, y+1/2, z+1/2'
'-x+3/4, -y+5/4, z+1/2'
'-x+3/4, y+1/2, -z+5/4'
'x, -y+5/4, -z+5/4'
'x+1/2, y, z+1/2'
'-x+5/4, -y+3/4, z+1/2'
'-x+5/4, y, -z+5/4'
'x+1/2, -y+3/4, -z+5/4'
'x+1/2, y+1/2, z'
'-x+5/4, -y+5/4, z'
'-x+5/4, y+1/2, -z+3/4'
'x+1/2, -y+5/4, -z+3/4'
'-x, -y, -z'
'x-3/4, y-3/4, -z'
'x-3/4, -y, z-3/4'
'-x, y-3/4, z-3/4'
'-x, -y+1/2, -z+1/2'
'x-3/4, y-1/4, -z+1/2'
'x-3/4, -y+1/2, z-1/4'
'-x, y-1/4, z-1/4'
'-x+1/2, -y, -z+1/2'
'x-1/4, y-3/4, -z+1/2'
'x-1/4, -y, z-1/4'
'-x+1/2, y-3/4, z-1/4'
'-x+1/2, -y+1/2, -z'
'x-1/4, y-1/4, -z'
'x-1/4, -y+1/2, z-3/4'
'-x+1/2, y-1/4, z-3/4'

loop_
_atom_site_label
_atom_site_type_symbol
_atom_site_fract_x
_atom_site_fract_y
_atom_site_fract_z
_atom_site_U_iso_or_equiv
_atom_site_adp_type
_atom_site_occupancy
_atom_site_symmetry_multiplicity
_atom_site_calc_flag
_atom_site_refinement_flags
W1 W 1.035481(12) 0.239997(11) 0.984416(7) 0.08103(14) Uani 1 1 d .
Cu1 Cu 0.95448(4) 0.18485(3) 0.99252(2) 0.0928(4) Uani 1 1 d .
Cu2 Cu 1.00433(5) 0.29219(4) 1.01875(2) 0.1152(4) Uani 1 1 d .
Cu3 Cu 0.96764(4) 0.28730(3) 0.958987(19) 0.0823(3) Uani 1 1 d .
N1 N 0.8908(3) 0.2989(2) 0.96884(14) 0.0791(19) Uani 1 1 d .
N2 N 0.6225(3) 0.3095(2) 0.99981(13) 0.0791(19) Uani 1 1 d .
N3 N 0.9665(3) 0.3177(2) 0.92852(13) 0.095(2) Uani 1 1 d .
N4 N 0.9679(3) 0.11549(19) 0.99433(14) 0.096(2) Uani 1 1 d .
O1 O 1.0983(2) 0.2238(2) 0.97914(13) 0.122(2) Uani 1 1 d .
S1 S 1.00942(11) 0.21599(8) 1.01880(5) 0.1097(9) Uani 1 1 d .
S2 S 0.98147(8) 0.21095(6) 0.95790(4) 0.0842(7) Uani 1 1 d .
S3 S 1.02860(9) 0.31572(6) 0.98360(4) 0.0873(7) Uani 1 1 d .
Cl1 Cl 0.95479(15) 0.33337(10) 1.04383(5) 0.1547(14) Uani 1 1 d .
C1 C 0.8521(4) 0.2847(4) 0.95542(18) 0.109(3) Uani 1 1 d .
H1 H 0.8612 0.2727 0.9413 0.131 Uiso 1 1 calc R
C2 C 0.7999(4) 0.2865(4) 0.96076(18) 0.105(3) Uani 1 1 d .
H2 H 0.7752 0.2754 0.9505 0.126 Uiso 1 1 calc R
C3 C 0.7838(3) 0.3048(2) 0.98153(17) 0.074(2) Uani 1 1 d .
C4 C 0.8240(3) 0.3189(3) 0.99512(19) 0.117(4) Uani 1 1 d .
H4 H 0.8164 0.3310 1.0094 0.140 Uiso 1 1 calc R
C5 C 0.8751(4) 0.3158(3) 0.98842(18) 0.106(3) Uani 1 1 d .
H5 H 0.9006 0.3263 0.9984 0.127 Uiso 1 1 calc R
C6 C 0.7288(3) 0.3067(2) 0.98810(15) 0.074(2) Uani 1 1 d .
C7 C 0.6913(5) 0.2930(4) 0.9732(2) 0.139(3) Uani 1 1 d U
H7 H 0.6998 0.2832 0.9586 0.167 Uiso 1 1 calc R
C8 C 0.6373(5) 0.2942(4) 0.9810(2) 0.139(3) Uani 1 1 d U
H8 H 0.6119 0.2828 0.9712 0.167 Uiso 1 1 calc R
C9 C 0.6591(4) 0.3227(3) 1.01311(18) 0.103(2) Uani 1 1 d U
H9 H 0.6496 0.3337 1.0274 0.124 Uiso 1 1 calc R
C10 C 0.7116(4) 0.3219(3) 1.00778(18) 0.103(2) Uani 1 1 d U
H10 H 0.7356 0.3323 1.0185 0.124 Uiso 1 1 calc R
C11 C 0.9601(5) 0.3595(5) 0.9272(2) 0.148(2) Uani 1 1 d U
H11 H 0.9563 0.3758 0.9406 0.178 Uiso 1 1 calc R
C12 C 0.9584(5) 0.3835(5) 0.9059(2) 0.148(2) Uani 1 1 d U
H12 H 0.9526 0.4145 0.9063 0.178 Uiso 1 1 calc R
C13 C 0.9645(5) 0.3639(5) 0.8861(2) 0.148(2) Uani 1 1 d U
C14 C 0.9671(5) 0.3180(4) 0.8874(2) 0.148(2) Uani 1 1 d U
H14 H 0.9672 0.3002 0.8744 0.178 Uiso 1 1 calc R
C15 C 0.9697(5) 0.2980(5) 0.9099(2) 0.149(2) Uani 1 1 d U
H15 H 0.9742 0.2669 0.9104 0.178 Uiso 1 1 calc R
C16 C 1.0126(4) 0.0998(3) 0.9878(3) 0.173(7) Uani 1 1 d .
H16 H 1.0367 0.1198 0.9815 0.208 Uiso 1 1 calc R
C17 C 1.0267(4) 0.0543(3) 0.9896(2) 0.149(5) Uani 1 1 d .
H17 H 1.0594 0.0448 0.9845 0.179 Uiso 1 1 calc R
C18 C 0.9931(3) 0.0242(2) 0.99849(17) 0.086(3) Uani 1 1 d .
C19 C 0.9458(3) 0.0414(3) 1.00518(19) 0.107(4) Uani 1 1 d .
H19 H 0.9209 0.0222 1.0114 0.129 Uiso 1 1 calc R
C20 C 0.9345(3) 0.0862(3) 1.00280(18) 0.104(3) Uani 1 1 d .
H20 H 0.9018 0.0965 1.0074 0.125 Uiso 1 1 calc R

loop_
_atom_site_aniso_label
_atom_site_aniso_U_11
_atom_site_aniso_U_22
_atom_site_aniso_U_33
_atom_site_aniso_U_23
_atom_site_aniso_U_13
_atom_site_aniso_U_12
W1 0.05656(18) 0.05642(18) 0.1301(3) 0.0041(2) -0.0078(2) -0.00098(15)
Cu1 0.0682(6) 0.0516(5) 0.1586(11) 0.0168(6) 0.0028(7) 0.0006(4)
Cu2 0.1275(10) 0.0865(8) 0.1316(12) 0.0011(8) 0.0114(9) -0.0008(7)
Cu3 0.0811(7) 0.0614(5) 0.1043(8) 0.0142(5) 0.0041(6) 0.0064(5)
N1 0.066(4) 0.062(4) 0.109(6) 0.011(4) -0.007(4) 0.005(3)
N2 0.073(4) 0.062(4) 0.102(6) -0.002(4) 0.006(4) 0.004(3)
N3 0.143(7) 0.055(4) 0.086(5) 0.004(4) 0.009(5) 0.018(4)
N4 0.066(4) 0.050(4) 0.172(7) 0.027(4) 0.031(5) 0.008(3)
O1 0.053(3) 0.103(4) 0.211(7) -0.020(5) -0.007(4) 0.003(3)
S1 0.117(2) 0.0795(15) 0.132(2) 0.0297(15) -0.0235(17) -0.0007(14)
S2 0.0757(13) 0.0548(11) 0.122(2) -0.0020(12) -0.0066(13) 0.0006(10)
S3 0.0938(15) 0.0530(11) 0.1150(19) -0.0002(12) 0.0014(14) -0.0148(10)
Cl1 0.251(4) 0.119(2) 0.093(2) -0.0014(17) 0.048(2) 0.072(2)
C1 0.087(7) 0.134(9) 0.106(8) -0.001(7) 0.016(6) 0.014(6)
C2 0.070(6) 0.141(9) 0.104(8) 0.000(7) -0.012(6) -0.009(6)
C3 0.066(5) 0.047(4) 0.109(7) 0.005(4) 0.013(5) 0.007(4)
C4 0.062(6) 0.126(8) 0.161(10) -0.065(7) 0.014(6) -0.007(5)
C5 0.086(7) 0.112(7) 0.120(9) -0.044(7) -0.003(6) 0.002(6)
C6 0.075(5) 0.051(4) 0.095(7) 0.001(4) -0.013(5) 0.004(4)
C7 0.139(3) 0.140(3) 0.139(3) -0.0011(8) 0.0003(8) -0.0002(8)
C8 0.139(3) 0.140(3) 0.139(3) -0.0011(8) 0.0001(8) -0.0004(8)
C9 0.103(2) 0.104(2) 0.103(2) 0.0000(8) 0.0001(8) 0.0002(8)
C10 0.103(2) 0.104(2) 0.103(2) 0.0000(8) -0.0001(8) 0.0002(8)
C11 0.149(2) 0.148(2) 0.148(2) 0.0002(7) 0.0003(8) 0.0004(8)
C12 0.149(2) 0.148(2) 0.148(2) 0.0003(6) 0.0002(7) 0.0003(7)
C13 0.149(2) 0.147(2) 0.148(2) 0.0002(6) 0.0001(7) 0.0002(7)
C14 0.149(2) 0.148(2) 0.148(2) 0.0002(6) 0.0000(7) 0.0003(7)
C15 0.150(2) 0.148(2) 0.148(2) 0.0005(7) 0.0000(8) 0.0004(8)
C16 0.095(7) 0.051(5) 0.37(2) 0.048(8) 0.101(10) 0.013(5)
C17 0.095(7) 0.059(5) 0.294(16) 0.040(8) 0.064(9) 0.019(5)
C18 0.053(4) 0.051(4) 0.152(8) 0.015(5) 0.019(5) 0.003(4)
C19 0.058(5) 0.050(4) 0.215(11) 0.027(6) 0.033(6) -0.005(4)
C20 0.067(5) 0.056(5) 0.188(10) 0.032(6) 0.032(6) 0.003(4)

loop_
_atom_type_symbol
_atom_type_description
_atom_type_scat_dispersion_real
_atom_type_scat_dispersion_imag
_atom_type_scat_source
C C 0.0033 0.0016 'International Tables Vol C Tables 4.2.6.8 and 6.1.1.4'
H H 0.0000 0.0000 'International Tables Vol C Tables 4.2.6.8 and 6.1.1.4'
N N 0.0061 0.0033 'International Tables Vol C Tables 4.2.6.8 and 6.1.1.4'
O O 0.0106 0.0060 'International Tables Vol C Tables 4.2.6.8 and 6.1.1.4'
S S 0.1246 0.1234 'International Tables Vol C Tables 4.2.6.8 and 6.1.1.4'
Cl Cl 0.1484 0.1585 'International Tables Vol C Tables 4.2.6.8 and 6.1.1.4'
Cu Cu 0.3201 1.2651 'International Tables Vol C Tables 4.2.6.8 and 6.1.1.4'
W W -0.8490 6.8722 'International Tables Vol C Tables 4.2.6.8 and 6.1.1.4'

loop_
_geom_angle_atom_site_label_1
_geom_angle_atom_site_label_2
_geom_angle_atom_site_label_3
_geom_angle
_geom_angle_site_symmetry_1
_geom_angle_site_symmetry_3
O1 W1 S1 110.7(3) . .
O1 W1 S2 110.2(2) . .
S1 W1 S2 108.50(9) . .
O1 W1 S3 110.6(2) . .
S1 W1 S3 108.22(9) . .
S2 W1 S3 108.59(8) . .
O1 W1 Cu2 125.7(2) . .
S1 W1 Cu2 54.19(7) . .
S2 W1 Cu2 124.13(7) . .
S3 W1 Cu2 54.05(7) . .
O1 W1 Cu1 126.0(2) . .
S1 W1 Cu1 54.33(8) . .
S2 W1 Cu1 54.18(7) . .
S3 W1 Cu1 123.44(6) . .
Cu2 W1 Cu1 89.39(4) . .
O1 W1 Cu3 131.0(3) . .
S1 W1 Cu3 118.27(7) . .
S2 W1 Cu3 54.51(6) . .
S3 W1 Cu3 54.32(7) . .
Cu2 W1 Cu3 85.56(4) . .
Cu1 W1 Cu3 85.26(3) . .
N2 Cu1 N4 103.2(2) 29_657 .
N2 Cu1 S2 117.7(2) 29_657 .
N4 Cu1 S2 109.3(2) . .
N2 Cu1 S1 114.5(2) 29_657 .
N4 Cu1 S1 105.3(2) . .
S2 Cu1 S1 106.11(10) . .
N2 Cu1 W1 137.72(17) 29_657 .
N4 Cu1 W1 118.89(18) . .
S2 Cu1 W1 53.22(6) . .
S1 Cu1 W1 52.90(7) . .
S3 Cu2 S1 107.07(11) . .
S3 Cu2 Cl1 124.85(11) . .
S1 Cu2 Cl1 124.22(13) . .
S3 Cu2 W1 53.73(6) . .
S1 Cu2 W1 53.37(8) . .
Cl1 Cu2 W1 163.77(12) . .
N3 Cu3 N1 99.2(3) . .
N3 Cu3 S2 115.0(2) . .
N1 Cu3 S2 108.49(19) . .
N3 Cu3 S3 114.0(2) . .
N1 Cu3 S3 114.2(2) . .
S2 Cu3 S3 106.05(9) . .
N3 Cu3 W1 137.8(2) . .
N1 Cu3 W1 123.0(2) . .
S2 Cu3 W1 53.09(6) . .
S3 Cu3 W1 53.18(6) . .
C1 N1 C5 114.2(8) . .
C1 N1 Cu3 119.1(7) . .
C5 N1 Cu3 126.5(7) . .
C8 N2 C9 115.2(10) . .
C8 N2 Cu1 121.3(8) . 29_657
C9 N2 Cu1 123.4(7) . 29_657
C11 N3 C15 114.6(11) . .
C11 N3 Cu3 120.3(8) . .
C15 N3 Cu3 125.0(8) . .
C16 N4 C20 116.7(7) . .
C16 N4 Cu1 118.9(5) . .
C20 N4 Cu1 124.3(5) . .
W1 S1 Cu2 72.44(8) . .
W1 S1 Cu1 72.78(9) . .
Cu2 S1 Cu1 111.57(11) . .
W1 S2 Cu1 72.60(8) . .
W1 S2 Cu3 72.40(7) . .
Cu1 S2 Cu3 105.30(10) . .
W1 S3 Cu2 72.22(7) . .
W1 S3 Cu3 72.49(6) . .
Cu2 S3 Cu3 105.90(9) . .
N1 C1 C2 125.2(10) . .
N1 C1 H1 117.4 . .
C2 C1 H1 117.4 . .
C1 C2 C3 120.0(9) . .
C1 C2 H2 120.0 . .
C3 C2 H2 120.0 . .
C4 C3 C6 124.1(9) . .
C4 C3 C2 114.0(8) . .
C6 C3 C2 121.9(8) . .
C5 C4 C3 122.1(9) . .
C5 C4 H4 119.0 . .
C3 C4 H4 119.0 . .
C4 C5 N1 124.6(9) . .
C4 C5 H5 117.7 . .
N1 C5 H5 117.7 . .
C10 C6 C7 115.4(10) . .
C10 C6 C3 124.6(9) . .
C7 C6 C3 120.0(9) . .
C6 C7 C8 117.5(11) . .
C6 C7 H7 121.3 . .
C8 C7 H7 121.3 . .
N2 C8 C7 125.0(12) . .
N2 C8 H8 117.5 . .
C7 C8 H8 117.5 . .
N2 C9 C10 124.7(10) . .
N2 C9 H9 117.7 . .
C10 C9 H9 117.7 . .
C6 C10 C9 122.2(10) . .
C6 C10 H10 118.9 . .
C9 C10 H10 118.9 . .
N3 C11 C12 123.4(12) . .
N3 C11 H11 118.3 . .
C12 C11 H11 118.3 . .
C13 C12 C11 123.1(13) . .
C13 C12 H12 118.4 . .
C11 C12 H12 118.4 . .
C12 C13 C14 113.4(12) . .
C12 C13 C13 126.3(18) . 4_556
C14 C13 C13 120.1(17) . 4_556
C13 C14 C15 117.6(12) . .
C13 C14 H14 121.2 . .
C15 C14 H14 121.2 . .
N3 C15 C14 127.4(13) . .
N3 C15 H15 116.3 . .
C14 C15 H15 116.3 . .
N4 C16 C17 123.5(8) . .
N4 C16 H16 118.3 . .
C17 C16 H16 118.3 . .
C18 C17 C16 120.3(9) . .
C18 C17 H17 119.9 . .
C16 C17 H17 119.9 . .
C17 C18 C19 115.4(7) . .
C17 C18 C18 122.4(9) . 17_757
C19 C18 C18 122.3(9) . 17_757
C20 C19 C18 121.3(7) . .
C20 C19 H19 119.4 . .
C18 C19 H19 119.4 . .
C19 C20 N4 122.9(8) . .
C19 C20 H20 118.5 . .
N4 C20 H20 118.5 . .

loop_
_geom_bond_atom_site_label_1
_geom_bond_atom_site_label_2
_geom_bond_distance
_geom_bond_site_symmetry_2
W1 O1 1.705(5) .
W1 S1 2.238(3) .
W1 S2 2.250(2) .
W1 S3 2.252(2) .
W1 Cu2 2.6595(14) .
W1 Cu1 2.6807(10) .
W1 Cu3 2.6823(11) .
Cu1 N2 2.025(7) 29_657
Cu1 N4 2.087(6) .
Cu1 S2 2.278(3) .
Cu1 S1 2.280(3) .
Cu2 S3 2.261(3) .
Cu2 S1 2.262(3) .
Cu2 Cl1 2.292(3) .
Cu3 N3 2.000(7) .
Cu3 N1 2.077(7) .
Cu3 S2 2.291(2) .
Cu3 S3 2.285(3) .
N1 C1 1.331(11) .
N1 C5 1.315(10) .
N2 C8 1.252(12) .
N2 C9 1.279(10) .
N2 Cu1 2.025(6) 29_657
N3 C11 1.251(13) .
N3 C15 1.241(13) .
N4 C16 1.294(10) .
N4 C20 1.313(9) .
C1 C2 1.373(12) .
C1 H1 0.9300 .
C2 C3 1.395(11) .
C2 H2 0.9300 .
C3 C4 1.365(11) .
C3 C6 1.459(10) .
C4 C5 1.367(12) .
C4 H4 0.9300 .
C5 H5 0.9300 .
C6 C10 1.314(11) .
C6 C7 1.359(13) .
C7 C8 1.454(15) .
C7 H7 0.9300 .
C8 H8 0.9300 .
C9 C10 1.379(12) .
C9 H9 0.9300 .
C10 H10 0.9300 .
C11 C12 1.436(14) .
C11 H11 0.9300 .
C12 C13 1.308(14) .
C12 H12 0.9300 .
C13 C14 1.366(15) .
C13 C13 1.46(2) 4_556
C14 C15 1.443(15) .
C14 H14 0.9300 .
C15 H15 0.9300 .
C16 C17 1.400(11) .
C16 H16 0.9300 .
C17 C18 1.345(11) .
C17 H17 0.9300 .
C18 C19 1.369(10) .
C18 C18 1.486(13) 17_757
C19 C20 1.368(10) .
C19 H19 0.9300 .
C20 H20 0.9300 .

loop_
_geom_torsion_atom_site_label_1
_geom_torsion_atom_site_label_2
_geom_torsion_atom_site_label_3
_geom_torsion_atom_site_label_4
_geom_torsion
_geom_torsion_site_symmetry_1
_geom_torsion_site_symmetry_4
O1 W1 Cu1 N2 177.7(5) . 29_657
S1 W1 Cu1 N2 86.7(3) . 29_657
S2 W1 Cu1 N2 -92.2(3) . 29_657
S3 W1 Cu1 N2 -2.6(3) . 29_657
Cu2 W1 Cu1 N2 42.1(3) . 29_657
Cu3 W1 Cu1 N2 -43.4(3) . 29_657
O1 W1 Cu1 N4 3.3(4) . .
S1 W1 Cu1 N4 -87.7(3) . .
S2 W1 Cu1 N4 93.4(3) . .
S3 W1 Cu1 N4 -177.0(3) . .
Cu2 W1 Cu1 N4 -132.3(3) . .
Cu3 W1 Cu1 N4 142.2(3) . .
O1 W1 Cu1 S2 -90.1(3) . .
S1 W1 Cu1 S2 178.94(11) . .
S3 W1 Cu1 S2 89.68(10) . .
Cu2 W1 Cu1 S2 134.39(7) . .
Cu3 W1 Cu1 S2 48.80(7) . .
O1 W1 Cu1 S1 91.0(3) . .
S2 W1 Cu1 S1 -178.94(11) . .
S3 W1 Cu1 S1 -89.26(12) . .
Cu2 W1 Cu1 S1 -44.55(9) . .
Cu3 W1 Cu1 S1 -130.14(9) . .
O1 W1 Cu2 S3 90.7(3) . .
S1 W1 Cu2 S3 -178.15(12) . .
S2 W1 Cu2 S3 -89.09(10) . .
Cu1 W1 Cu2 S3 -133.51(8) . .
Cu3 W1 Cu2 S3 -48.22(8) . .
O1 W1 Cu2 S1 -91.1(3) . .
S2 W1 Cu2 S1 89.06(11) . .
S3 W1 Cu2 S1 178.15(12) . .
Cu1 W1 Cu2 S1 44.64(9) . .
Cu3 W1 Cu2 S1 129.93(9) . .
O1 W1 Cu2 Cl1 -178.4(4) . .
S1 W1 Cu2 Cl1 -87.3(3) . .
S2 W1 Cu2 Cl1 1.8(4) . .
S3 W1 Cu2 Cl1 90.9(3) . .
Cu1 W1 Cu2 Cl1 -42.7(3) . .
Cu3 W1 Cu2 Cl1 42.6(3) . .
O1 W1 Cu3 N3 -0.9(4) . .
S1 W1 Cu3 N3 179.0(3) . .
S2 W1 Cu3 N3 -87.6(3) . .
S3 W1 Cu3 N3 86.1(3) . .
Cu2 W1 Cu3 N3 134.1(3) . .
Cu1 W1 Cu3 N3 -136.1(3) . .
O1 W1 Cu3 N1 175.8(4) . .
S1 W1 Cu3 N1 -4.2(3) . .
S2 W1 Cu3 N1 89.2(3) . .
S3 W1 Cu3 N1 -97.1(3) . .
Cu2 W1 Cu3 N1 -49.1(3) . .
Cu1 W1 Cu3 N1 40.6(3) . .
O1 W1 Cu3 S2 86.7(3) . .
S1 W1 Cu3 S2 -93.38(11) . .
S3 W1 Cu3 S2 173.71(11) . .
Cu2 W1 Cu3 S2 -138.29(8) . .
Cu1 W1 Cu3 S2 -48.53(8) . .
O1 W1 Cu3 S3 -87.1(3) . .
S1 W1 Cu3 S3 92.92(11) . .
S2 W1 Cu3 S3 -173.71(11) . .
Cu2 W1 Cu3 S3 48.00(8) . .
Cu1 W1 Cu3 S3 137.76(8) . .
N3 Cu3 N1 C1 56.7(7) . .
S2 Cu3 N1 C1 -63.7(7) . .
S3 Cu3 N1 C1 178.3(6) . .
W1 Cu3 N1 C1 -121.2(7) . .
N3 Cu3 N1 C5 -129.8(8) . .
S2 Cu3 N1 C5 109.9(7) . .
S3 Cu3 N1 C5 -8.1(8) . .
W1 Cu3 N1 C5 52.4(8) . .
N1 Cu3 N3 C11 65.7(9) . .
S2 Cu3 N3 C11 -178.8(8) . .
S3 Cu3 N3 C11 -56.0(9) . .
W1 Cu3 N3 C11 -117.0(8) . .
N1 Cu3 N3 C15 -111.2(10) . .
S2 Cu3 N3 C15 4.3(11) . .
S3 Cu3 N3 C15 127.1(9) . .
W1 Cu3 N3 C15 66.1(11) . .
N2 Cu1 N4 C16 172.3(10) 29_657 .
S2 Cu1 N4 C16 46.4(11) . .
S1 Cu1 N4 C16 -67.2(10) . .
W1 Cu1 N4 C16 -11.5(11) . .
N2 Cu1 N4 C20 -11.2(9) 29_657 .
S2 Cu1 N4 C20 -137.1(8) . .
S1 Cu1 N4 C20 109.3(8) . .
W1 Cu1 N4 C20 165.0(8) . .
O1 W1 S1 Cu2 119.7(2) . .
S2 W1 S1 Cu2 -119.22(8) . .
S3 W1 S1 Cu2 -1.57(10) . .
Cu1 W1 S1 Cu2 -120.12(10) . .
Cu3 W1 S1 Cu2 -60.23(9) . .
O1 W1 S1 Cu1 -120.1(2) . .
S2 W1 S1 Cu1 0.91(9) . .
S3 W1 S1 Cu1 118.55(8) . .
Cu2 W1 S1 Cu1 120.12(10) . .
Cu3 W1 S1 Cu1 59.89(8) . .
S3 Cu2 S1 W1 1.56(10) . .
Cl1 Cu2 S1 W1 160.26(14) . .
S3 Cu2 S1 Cu1 -61.12(15) . .
Cl1 Cu2 S1 Cu1 97.59(18) . .
W1 Cu2 S1 Cu1 -62.67(11) . .
N2 Cu1 S1 W1 -132.4(2) 29_657 .
N4 Cu1 S1 W1 114.9(2) . .
S2 Cu1 S1 W1 -0.88(9) . .
N2 Cu1 S1 Cu2 -69.9(2) 29_657 .
N4 Cu1 S1 Cu2 177.4(2) . .
S2 Cu1 S1 Cu2 61.59(14) . .
W1 Cu1 S1 Cu2 62.47(10) . .
O1 W1 S2 Cu1 120.5(3) . .
S1 W1 S2 Cu1 -0.91(9) . .
S3 W1 S2 Cu1 -118.32(8) . .
Cu2 W1 S2 Cu1 -59.67(7) . .
Cu3 W1 S2 Cu1 -112.93(8) . .
O1 W1 S2 Cu3 -126.6(3) . .
S1 W1 S2 Cu3 112.02(9) . .
S3 W1 S2 Cu3 -5.39(9) . .
Cu2 W1 S2 Cu3 53.26(9) . .
Cu1 W1 S2 Cu3 112.93(8) . .
N2 Cu1 S2 W1 130.6(2) 29_657 .
N4 Cu1 S2 W1 -112.2(2) . .
S1 Cu1 S2 W1 0.88(9) . .
N2 Cu1 S2 Cu3 65.1(2) 29_657 .
N4 Cu1 S2 Cu3 -177.7(2) . .
S1 Cu1 S2 Cu3 -64.65(11) . .
W1 Cu1 S2 Cu3 -65.53(7) . .
N3 Cu3 S2 W1 132.2(3) . .
N1 Cu3 S2 W1 -117.8(2) . .
S3 Cu3 S2 W1 5.24(9) . .
N3 Cu3 S2 Cu1 -162.1(3) . .
N1 Cu3 S2 Cu1 -52.1(3) . .
S3 Cu3 S2 Cu1 70.91(11) . .
W1 Cu3 S2 Cu1 65.67(8) . .
O1 W1 S3 Cu2 -119.9(3) . .
S1 W1 S3 Cu2 1.58(10) . .
S2 W1 S3 Cu2 119.16(9) . .
Cu1 W1 S3 Cu2 60.35(9) . .
Cu3 W1 S3 Cu2 113.76(9) . .
O1 W1 S3 Cu3 126.4(3) . .
S1 W1 S3 Cu3 -112.18(9) . .
S2 W1 S3 Cu3 5.40(9) . .
Cu2 W1 S3 Cu3 -113.76(9) . .
Cu1 W1 S3 Cu3 -53.41(9) . .
S1 Cu2 S3 W1 -1.55(10) . .
Cl1 Cu2 S3 W1 -160.09(15) . .
S1 Cu2 S3 Cu3 63.63(12) . .
Cl1 Cu2 S3 Cu3 -94.91(16) . .
W1 Cu2 S3 Cu3 65.18(7) . .
N3 Cu3 S3 W1 -132.8(2) . .
N1 Cu3 S3 W1 114.15(19) . .
S2 Cu3 S3 W1 -5.23(9) . .
N3 Cu3 S3 Cu2 162.2(2) . .
N1 Cu3 S3 Cu2 49.2(2) . .
S2 Cu3 S3 Cu2 -70.22(11) . .
W1 Cu3 S3 Cu2 -64.99(7) . .
C5 N1 C1 C2 -0.5(14) . .
Cu3 N1 C1 C2 173.8(8) . .
N1 C1 C2 C3 1.1(16) . .
C1 C2 C3 C4 -1.3(14) . .
C1 C2 C3 C6 -178.9(8) . .
C6 C3 C4 C5 178.7(9) . .
C2 C3 C4 C5 1.2(14) . .
C3 C4 C5 N1 -0.8(17) . .
C1 N1 C5 C4 0.3(15) . .
Cu3 N1 C5 C4 -173.5(8) . .
C4 C3 C6 C10 -0.2(13) . .
C2 C3 C6 C10 177.1(9) . .
C4 C3 C6 C7 178.3(10) . .
C2 C3 C6 C7 -4.4(13) . .
C10 C6 C7 C8 -3.3(14) . .
C3 C6 C7 C8 178.1(9) . .
C9 N2 C8 C7 -3.4(16) . .
Cu1 N2 C8 C7 173.9(9) 29_657 .
C6 C7 C8 N2 4.6(18) . .
C8 N2 C9 C10 1.3(15) . .
Cu1 N2 C9 C10 -175.9(7) 29_657 .
C7 C6 C10 C9 1.5(14) . .
C3 C6 C10 C9 -179.9(8) . .
N2 C9 C10 C6 -0.4(16) . .
C15 N3 C11 C12 -2.2(18) . .
Cu3 N3 C11 C12 -179.4(9) . .
N3 C11 C12 C13 -2(2) . .
C11 C12 C13 C14 7(2) . .
C11 C12 C13 C13 -178.4(8) . 4_556
C12 C13 C14 C15 -7.8(18) . .
C13 C13 C14 C15 176.9(8) 4_556 .
C11 N3 C15 C14 0.4(19) . .
Cu3 N3 C15 C14 177.5(9) . .
C13 C14 C15 N3 5(2) . .
C20 N4 C16 C17 -1(2) . .
Cu1 N4 C16 C17 176.0(11) . .
N4 C16 C17 C18 0(2) . .
C16 C17 C18 C19 0.6(19) . .
C16 C17 C18 C18 -177.8(13) . 17_757
C17 C18 C19 C20 -0.2(17) . .
C18 C18 C19 C20 178.2(12) 17_757 .
C18 C19 C20 N4 -0.7(18) . .
C16 N4 C20 C19 1.2(17) . .
Cu1 N4 C20 C19 -175.4(8) . .

loop_
_platon_squeeze_void_nr
_platon_squeeze_void_average_x
_platon_squeeze_void_average_y
_platon_squeeze_void_average_z
_platon_squeeze_void_volume
_platon_squeeze_void_count_electrons
_platon_squeeze_void_content
1 0.114 0.012 0.125 6812 1150 ' '
2 0.358 -0.025 0.375 6810 1157 ' '
3 0.614 0.012 0.625 6810 1150 ' '
4 0.858 -0.025 0.875 6808 1157 ' '
